data_4512567
loop_
_publ_author_name
'Nath, Jayanta K.'
'Kirillov, Alexander M.'
'Baruah, Jubaraj B.'

_publ_section_title
;
 Synthesis, Structure, and Topological Studies of Solvates and Salts of a
 Chiral Zwitterionic
 HostN-(2-Imidazol-5-yl-1-carboxyethyl)-1,8-naphthalimide
;
_journal_issue 2
_journal_name_full 'Crystal Growth &amp; Design'
_journal_page_first 737
_journal_paper_doi 10.1021/cg5018054
_journal_volume 15
_journal_year 2015
_chemical_absolute_configuration syn
_chemical_formula_moiety 'C18 H13 N3 O4, 2(C9 H7 N)'
_chemical_formula_sum 'C36 H27 N5 O4'
_chemical_formula_weight 593.63
_chemical_name_systematic
; 
 ? 
;
_space_group_IT_number 4
_space_group_name_Hall 'P 2yb'
_symmetry_cell_setting monoclinic
_symmetry_space_group_name_Hall 'P 2yb'
_symmetry_space_group_name_H-M 'P 1 21 1'
_atom_sites_solution_hydrogens geom
_atom_sites_solution_primary direct
_atom_sites_solution_secondary difmap
_audit_creation_method SHELXL-97
_cell_angle_alpha 90.00
_cell_angle_beta 98.512(4)
_cell_angle_gamma 90.00
_cell_formula_units_Z 2
_cell_length_a 7.0609(3)
_cell_length_b 13.0523(6)
_cell_length_c 15.6203(8)
_cell_measurement_reflns_used 2459
_cell_measurement_temperature 296(2)
_cell_measurement_theta_max 28.7268
_cell_measurement_theta_min 2.9111
_cell_volume 1423.73(12)
_computing_cell_refinement 'CrysAlisPro, Agilent Technologies'
_computing_data_collection 'CrysAlisPro, Agilent Technologies'
_computing_data_reduction 'CrysAlisPro, Agilent Technologies'
_computing_molecular_graphics 'Bruker SHELXTL'
_computing_publication_material 'Bruker SHELXTL'
_computing_structure_refinement 'SHELXL-97 (Sheldrick, 1997)'
_computing_structure_solution 'SHELXS-97 (Sheldrick, 1990)'
_diffrn_ambient_temperature 296(2)
_diffrn_measured_fraction_theta_full 0.99
_diffrn_measured_fraction_theta_max 0.99
_diffrn_measurement_device_type 'SuperNova, Dual, Cu at zero, Eos'
_diffrn_measurement_method 'phi and omega scans'
_diffrn_radiation_monochromator mirror
_diffrn_radiation_source 'SuperNova (Mo) X-ray Source'
_diffrn_radiation_type MoK\a
_diffrn_radiation_wavelength 0.71073
_diffrn_reflns_av_R_equivalents 0.0185
_diffrn_reflns_av_sigmaI/netI 0.0311
_diffrn_reflns_limit_h_max 8
_diffrn_reflns_limit_h_min -8
_diffrn_reflns_limit_k_max 15
_diffrn_reflns_limit_k_min -12
_diffrn_reflns_limit_l_max 18
_diffrn_reflns_limit_l_min -10
_diffrn_reflns_number 5663
_diffrn_reflns_theta_full 25.24
_diffrn_reflns_theta_max 25.24
_diffrn_reflns_theta_min 2.92
_diffrn_standards_interval_count none
_diffrn_standards_interval_time none
_diffrn_standards_number none
_exptl_absorpt_coefficient_mu 0.093
_exptl_absorpt_correction_type none
_exptl_crystal_colour red
_exptl_crystal_density_diffrn 1.385
_exptl_crystal_density_method 'not measured'
_exptl_crystal_description block
_exptl_crystal_F_000 620
_exptl_crystal_size_max 0.32
_exptl_crystal_size_mid 0.27
_exptl_crystal_size_min 0.23
_refine_diff_density_max 0.212
_refine_diff_density_min -0.222
_refine_diff_density_rms 0.042
_refine_ls_abs_structure_details 'Flack H D (1983), Acta Cryst. A39, 876-881'
_refine_ls_abs_structure_Flack 0.3(4)
_refine_ls_extinction_method none
_refine_ls_goodness_of_fit_ref 1.018
_refine_ls_hydrogen_treatment mixed
_refine_ls_matrix_type full
_refine_ls_number_parameters 414
_refine_ls_number_reflns 2689
_refine_ls_number_restraints 3
_refine_ls_restrained_S_all 1.018
_refine_ls_R_factor_all 0.0493
_refine_ls_R_factor_gt 0.0439
_refine_ls_shift/su_max 0.000
_refine_ls_shift/su_mean 0.000
_refine_ls_structure_factor_coef Fsqd
_refine_ls_weighting_details 'calc w=1/[\s^2^(Fo^2^)+(0.0900P)^2^+0.1500P] where P=(Fo^2^+2Fc^2^)/3'
_refine_ls_weighting_scheme calc
_refine_ls_wR_factor_gt 0.1278
_refine_ls_wR_factor_ref 0.1347
_reflns_number_gt 2418
_reflns_number_total 2689
_reflns_threshold_expression >2sigma(I)
_cod_data_source_file cg5018054_si_007.cif
_cod_data_source_block L.Q
_cod_depositor_comments
;
The following automatic conversions were performed:

'_symmetry_cell_setting' value 'Monoclinic' changed to 'monoclinic'
according to
/home/saulius/struct/COD-crude-data--automatic-downloads/rss-feeds/ACS/lib/dictionaries/cif_core.dic
dictionary named 'cif_core.dic' version 2.4.2 from 2011-04-26.

Automatic conversion script
Id: cif_fix_values 2935 2014-11-11 08:27:57Z andrius 

 Adding full bibliography for 4512567--4512578.cif.
;
_cod_original_cell_volume 1423.73(11)
_cod_original_sg_symbol_H-M P21
_cod_database_code 4512567

loop_
_symmetry_equiv_pos_as_xyz
'x, y, z'
'-x, y+1/2, -z'

loop_
_atom_site_label
_atom_site_type_symbol
_atom_site_fract_x
_atom_site_fract_y
_atom_site_fract_z
_atom_site_U_iso_or_equiv
_atom_site_adp_type
_atom_site_occupancy
_atom_site_symmetry_multiplicity
_atom_site_calc_flag
_atom_site_refinement_flags
O4 O 0.9329(3) 0.58694(17) 0.59390(12) 0.0445(5) Uani 1 1 d .
N3 N 1.0069(3) 0.46023(18) 0.69229(14) 0.0345(5) Uani 1 1 d .
O3 O 1.1166(3) 0.33560(17) 0.78882(14) 0.0538(6) Uani 1 1 d .
O2 O 1.2875(3) 0.4444(2) 0.59019(15) 0.0577(6) Uani 1 1 d .
C18 C 0.9798(3) 0.5634(2) 0.66989(18) 0.0357(6) Uani 1 1 d .
N2 N 0.5090(3) 0.2694(2) 0.51274(17) 0.0468(6) Uani 1 1 d D
N1 N 0.6464(4) 0.1304(2) 0.48244(17) 0.0479(6) Uani 1 1 d D
C3 C 0.7044(4) 0.2853(2) 0.53590(18) 0.0382(6) Uani 1 1 d .
C7 C 1.0728(4) 0.4252(2) 0.77619(18) 0.0379(6) Uani 1 1 d .
C6 C 1.1400(4) 0.3939(2) 0.5627(2) 0.0457(7) Uani 1 1 d .
C2 C 0.7899(4) 0.1974(3) 0.5159(2) 0.0454(7) Uani 1 1 d .
H2 H 0.9209 0.1846 0.5233 0.054 Uiso 1 1 calc R
O1 O 1.1153(4) 0.3440(2) 0.49530(19) 0.0803(9) Uani 1 1 d .
C17 C 1.0043(4) 0.6390(2) 0.7403(2) 0.0384(6) Uani 1 1 d .
C5 C 0.9824(4) 0.3843(2) 0.62115(17) 0.0363(6) Uani 1 1 d .
H5 H 0.9997 0.3168 0.6487 0.044 Uiso 1 1 calc R
C8 C 1.0828(3) 0.5010(2) 0.84694(18) 0.0394(6) Uani 1 1 d .
C13 C 1.0512(3) 0.6060(2) 0.82707(19) 0.0390(6) Uani 1 1 d .
C4 C 0.7766(4) 0.3861(2) 0.57236(18) 0.0425(7) Uani 1 1 d .
H4A H 0.6918 0.4101 0.6116 0.051 Uiso 1 1 calc R
H4B H 0.7704 0.4351 0.5254 0.051 Uiso 1 1 calc R
C1 C 0.4796(4) 0.1758(3) 0.4817(2) 0.0505(8) Uani 1 1 d .
H1 H 0.3607 0.1466 0.4625 0.061 Uiso 1 1 calc R
C16 C 0.9796(4) 0.7420(3) 0.7216(2) 0.0500(8) Uani 1 1 d .
H16 H 0.9510 0.7638 0.6644 0.060 Uiso 1 1 calc R
C12 C 1.0673(4) 0.6785(3) 0.8952(2) 0.0491(8) Uani 1 1 d .
C9 C 1.1257(4) 0.4694(3) 0.93146(19) 0.0515(8) Uani 1 1 d .
H9 H 1.1462 0.4003 0.9443 0.062 Uiso 1 1 calc R
N4 N 0.2302(4) 0.5534(3) 0.2524(2) 0.0688(9) Uani 1 1 d .
C27 C 0.4176(5) 0.5394(3) 0.2871(2) 0.0540(8) Uani 1 1 d .
C10 C 1.1384(5) 0.5422(4) 0.9983(2) 0.0596(10) Uani 1 1 d .
H10 H 1.1658 0.5205 1.0555 0.071 Uiso 1 1 calc R
C22 C 0.5524(5) 0.6207(3) 0.2961(2) 0.0518(8) Uani 1 1 d .
C11 C 1.1116(5) 0.6428(4) 0.9811(2) 0.0618(10) Uani 1 1 d .
H11 H 1.1224 0.6894 1.0266 0.074 Uiso 1 1 calc R
C31 C 0.5879(5) 0.6450(4) 0.9223(3) 0.0661(11) Uani 1 1 d .
C19 C 0.1787(5) 0.6463(3) 0.2270(3) 0.0657(10) Uani 1 1 d .
H19 H 0.0516 0.6565 0.2029 0.079 Uiso 1 1 calc R
C14 C 1.0397(5) 0.7824(3) 0.8731(3) 0.0618(9) Uani 1 1 d .
H14 H 1.0503 0.8312 0.9169 0.074 Uiso 1 1 calc R
C23 C 0.7445(5) 0.6000(4) 0.3298(2) 0.0683(10) Uani 1 1 d .
H23 H 0.8335 0.6530 0.3360 0.082 Uiso 1 1 calc R
C15 C 0.9978(5) 0.8133(3) 0.7891(3) 0.0623(10) Uani 1 1 d .
H15 H 0.9812 0.8827 0.7766 0.075 Uiso 1 1 calc R
C20 C 0.3001(6) 0.7307(3) 0.2333(3) 0.0674(10) Uani 1 1 d .
H20 H 0.2546 0.7947 0.2138 0.081 Uiso 1 1 calc R
C36 C 0.5979(5) 0.5402(4) 0.9230(3) 0.0678(11) Uani 1 1 d .
C21 C 0.4846(6) 0.7181(3) 0.2682(3) 0.0687(10) Uani 1 1 d .
H21 H 0.5673 0.7739 0.2738 0.082 Uiso 1 1 calc R
C33 C 0.5154(7) 0.6387(8) 0.7685(4) 0.114(3) Uani 1 1 d .
H33 H 0.4866 0.6702 0.7147 0.137 Uiso 1 1 calc R
C32 C 0.5418(6) 0.6949(5) 0.8394(3) 0.0891(15) Uani 1 1 d .
H32 H 0.5309 0.7658 0.8360 0.107 Uiso 1 1 calc R
C25 C 0.6698(6) 0.4245(4) 0.3449(3) 0.0770(12) Uani 1 1 d .
H25 H 0.7108 0.3587 0.3613 0.092 Uiso 1 1 calc R
C35 C 0.5726(5) 0.4827(4) 0.8489(4) 0.0878(16) Uani 1 1 d .
H35 H 0.5844 0.4117 0.8511 0.105 Uiso 1 1 calc R
C26 C 0.4814(6) 0.4409(4) 0.3131(3) 0.0741(11) Uani 1 1 d .
H26 H 0.3953 0.3866 0.3086 0.089 Uiso 1 1 calc R
C24 C 0.8007(6) 0.5042(4) 0.3532(2) 0.0757(13) Uani 1 1 d .
H24 H 0.9283 0.4914 0.3750 0.091 Uiso 1 1 calc R
C28 C 0.6648(7) 0.5471(7) 1.0782(3) 0.1008(19) Uani 1 1 d .
H28 H 0.6905 0.5172 1.1328 0.121 Uiso 1 1 calc R
C34 C 0.5305(7) 0.5314(8) 0.7736(4) 0.112(3) Uani 1 1 d .
H34 H 0.5105 0.4932 0.7228 0.135 Uiso 1 1 calc R
N5 N 0.6387(6) 0.4858(5) 1.0065(4) 0.1159(17) Uani 1 1 d .
C30 C 0.6152(6) 0.7012(5) 0.9968(3) 0.0872(15) Uani 1 1 d .
H30 H 0.6072 0.7723 0.9955 0.105 Uiso 1 1 calc R
C29 C 0.6539(7) 0.6504(7) 1.0717(4) 0.0981(19) Uani 1 1 d .
H29 H 0.6747 0.6885 1.1225 0.118 Uiso 1 1 calc R
H1A H 0.670(6) 0.073(2) 0.458(2) 0.067(12) Uiso 1 1 d D
H2A H 0.419(4) 0.307(3) 0.526(2) 0.061(11) Uiso 1 1 d D

loop_
_atom_site_aniso_label
_atom_site_aniso_U_11
_atom_site_aniso_U_22
_atom_site_aniso_U_33
_atom_site_aniso_U_23
_atom_site_aniso_U_13
_atom_site_aniso_U_12
O4 0.0465(11) 0.0408(12) 0.0449(11) 0.0114(10) 0.0029(8) 0.0034(10)
N3 0.0337(10) 0.0308(12) 0.0395(11) 0.0048(10) 0.0068(8) 0.0045(10)
O3 0.0639(13) 0.0359(12) 0.0583(13) 0.0080(10) -0.0022(11) 0.0069(11)
O2 0.0334(10) 0.0728(17) 0.0670(14) 0.0234(13) 0.0083(9) 0.0027(11)
C18 0.0273(12) 0.0329(15) 0.0472(16) 0.0048(12) 0.0067(11) 0.0029(11)
N2 0.0268(11) 0.0582(18) 0.0567(15) 0.0011(14) 0.0106(10) 0.0050(12)
N1 0.0402(13) 0.0499(17) 0.0524(15) -0.0133(13) 0.0035(11) -0.0041(13)
C3 0.0308(12) 0.0436(16) 0.0403(14) -0.0023(12) 0.0055(10) 0.0051(13)
C7 0.0327(12) 0.0372(16) 0.0442(15) 0.0055(12) 0.0071(11) 0.0008(12)
C6 0.0384(15) 0.0378(16) 0.0638(19) 0.0044(15) 0.0176(13) 0.0118(14)
C2 0.0341(13) 0.0470(18) 0.0537(17) -0.0131(14) 0.0026(12) 0.0032(14)
O1 0.0927(19) 0.0754(19) 0.0863(19) -0.0320(16) 0.0579(15) -0.0156(16)
C17 0.0302(12) 0.0338(15) 0.0518(16) 0.0003(13) 0.0077(11) -0.0005(12)
C5 0.0363(13) 0.0314(14) 0.0421(13) 0.0014(12) 0.0090(11) 0.0055(12)
C8 0.0294(12) 0.0456(17) 0.0440(15) 0.0013(13) 0.0079(10) 0.0005(13)
C13 0.0274(12) 0.0397(16) 0.0510(16) -0.0016(13) 0.0097(11) -0.0004(12)
C4 0.0356(13) 0.0444(17) 0.0482(15) -0.0085(14) 0.0087(11) 0.0103(13)
C1 0.0332(14) 0.065(2) 0.0525(18) -0.0023(15) 0.0047(12) -0.0088(15)
C16 0.0452(16) 0.0388(17) 0.066(2) -0.0003(15) 0.0067(14) 0.0023(15)
C12 0.0389(15) 0.053(2) 0.0563(19) -0.0135(16) 0.0118(13) -0.0046(15)
C9 0.0463(15) 0.063(2) 0.0455(16) 0.0060(16) 0.0067(12) -0.0017(17)
N4 0.0537(16) 0.062(2) 0.088(2) -0.0109(17) 0.0022(15) -0.0093(16)
C27 0.0579(18) 0.052(2) 0.0534(18) -0.0054(16) 0.0119(14) -0.0088(17)
C10 0.0562(19) 0.083(3) 0.0401(17) -0.0031(17) 0.0095(13) -0.003(2)
C22 0.0540(17) 0.059(2) 0.0449(16) -0.0078(15) 0.0162(13) -0.0115(17)
C11 0.0525(18) 0.080(3) 0.0545(19) -0.0187(19) 0.0126(15) -0.008(2)
C31 0.0422(18) 0.082(3) 0.076(3) -0.014(2) 0.0173(16) -0.0057(19)
C19 0.055(2) 0.065(3) 0.076(2) -0.008(2) 0.0064(17) 0.0031(19)
C14 0.061(2) 0.056(2) 0.071(2) -0.0226(19) 0.0168(17) -0.0071(19)
C23 0.0548(19) 0.082(3) 0.068(2) -0.004(2) 0.0104(16) -0.013(2)
C15 0.062(2) 0.0351(18) 0.091(3) -0.0065(17) 0.0149(19) 0.0027(16)
C20 0.066(2) 0.056(2) 0.085(3) -0.001(2) 0.0269(19) 0.0044(19)
C36 0.0381(16) 0.096(4) 0.070(2) -0.016(2) 0.0108(15) -0.006(2)
C21 0.067(2) 0.055(2) 0.089(3) -0.015(2) 0.030(2) -0.014(2)
C33 0.049(2) 0.223(9) 0.072(3) 0.005(5) 0.0136(19) -0.002(4)
C32 0.059(2) 0.121(5) 0.091(3) 0.013(3) 0.024(2) -0.001(3)
C25 0.087(3) 0.074(3) 0.071(3) 0.018(2) 0.017(2) 0.012(3)
C35 0.057(2) 0.100(4) 0.108(4) -0.050(3) 0.019(2) -0.008(2)
C26 0.070(2) 0.064(3) 0.088(3) 0.006(2) 0.012(2) -0.010(2)
C24 0.057(2) 0.111(4) 0.058(2) 0.000(2) 0.0036(16) 0.004(3)
C28 0.065(3) 0.172(7) 0.063(3) 0.000(4) 0.004(2) -0.005(4)
C34 0.054(2) 0.194(8) 0.091(4) -0.071(5) 0.021(2) -0.019(4)
N5 0.068(2) 0.139(5) 0.141(4) 0.011(4) 0.015(3) 0.008(3)
C30 0.066(2) 0.099(4) 0.099(4) -0.036(3) 0.023(2) -0.012(3)
C29 0.072(3) 0.154(6) 0.071(3) -0.036(4) 0.020(2) -0.011(4)

loop_
_atom_type_symbol
_atom_type_description
_atom_type_scat_dispersion_real
_atom_type_scat_dispersion_imag
_atom_type_scat_source
C C 0.0033 0.0016 'International Tables Vol C Tables 4.2.6.8 and 6.1.1.4'
H H 0.0000 0.0000 'International Tables Vol C Tables 4.2.6.8 and 6.1.1.4'
N N 0.0061 0.0033 'International Tables Vol C Tables 4.2.6.8 and 6.1.1.4'
O O 0.0106 0.0060 'International Tables Vol C Tables 4.2.6.8 and 6.1.1.4'

loop_
_geom_angle_atom_site_label_1
_geom_angle_atom_site_label_2
_geom_angle_atom_site_label_3
_geom_angle
C18 N3 C7 124.2(2)
C18 N3 C5 117.4(2)
C7 N3 C5 118.0(2)
O4 C18 N3 119.5(3)
O4 C18 C17 122.9(3)
N3 C18 C17 117.6(2)
C1 N2 C3 109.3(3)
C1 N1 C2 108.9(3)
C2 C3 N2 105.8(3)
C2 C3 C4 134.1(3)
N2 C3 C4 120.1(3)
O3 C7 N3 120.4(3)
O3 C7 C8 122.6(3)
N3 C7 C8 117.0(3)
O1 C6 O2 125.3(3)
O1 C6 C5 116.1(3)
O2 C6 C5 118.4(3)
C3 C2 N1 107.2(2)
C16 C17 C13 120.2(3)
C16 C17 C18 119.8(3)
C13 C17 C18 119.9(3)
N3 C5 C4 111.0(2)
N3 C5 C6 112.0(2)
C4 C5 C6 114.6(2)
C9 C8 C13 120.4(3)
C9 C8 C7 119.8(3)
C13 C8 C7 119.7(2)
C17 C13 C12 119.9(3)
C17 C13 C8 120.8(3)
C12 C13 C8 119.3(3)
C3 C4 C5 114.8(2)
N1 C1 N2 108.8(3)
C17 C16 C15 119.5(3)
C14 C12 C11 123.8(3)
C14 C12 C13 117.9(3)
C11 C12 C13 118.4(3)
C8 C9 C10 119.5(4)
C19 N4 C27 116.9(3)
N4 C27 C26 119.2(3)
N4 C27 C22 122.4(3)
C26 C27 C22 118.3(3)
C11 C10 C9 121.3(3)
C21 C22 C23 123.7(4)
C21 C22 C27 116.9(3)
C23 C22 C27 119.3(4)
C10 C11 C12 121.1(3)
C30 C31 C36 122.0(5)
C30 C31 C32 120.5(5)
C36 C31 C32 117.5(4)
N4 C19 C20 124.9(3)
C15 C14 C12 121.7(3)
C24 C23 C22 120.6(4)
C14 C15 C16 120.8(3)
C21 C20 C19 118.8(4)
C35 C36 C31 122.8(5)
C35 C36 N5 117.9(5)
C31 C36 N5 119.3(4)
C20 C21 C22 120.1(4)
C32 C33 C34 120.4(6)
C33 C32 C31 119.2(6)
C26 C25 C24 121.1(4)
C34 C35 C36 118.0(6)
C25 C26 C27 120.2(4)
C23 C24 C25 120.4(4)
C29 C28 N5 121.5(6)
C35 C34 C33 122.1(5)
C28 N5 C36 115.3(6)
C29 C30 C31 117.7(6)
C30 C29 C28 124.1(5)

loop_
_geom_bond_atom_site_label_1
_geom_bond_atom_site_label_2
_geom_bond_distance
O4 C18 1.223(3)
N3 C18 1.397(4)
N3 C7 1.401(3)
N3 C5 1.480(4)
O3 C7 1.219(4)
O2 C6 1.254(4)
C18 C17 1.468(4)
N2 C1 1.319(4)
N2 C3 1.389(3)
N1 C1 1.317(4)
N1 C2 1.382(4)
C3 C2 1.354(4)
C3 C4 1.493(4)
C7 C8 1.477(4)
C6 O1 1.229(4)
C6 C5 1.545(4)
C17 C16 1.382(4)
C17 C13 1.413(4)
C5 C4 1.538(4)
C8 C9 1.373(4)
C8 C13 1.416(4)
C13 C12 1.416(4)
C16 C15 1.398(5)
C12 C14 1.405(5)
C12 C11 1.412(5)
C9 C10 1.405(5)
N4 C19 1.311(5)
N4 C27 1.366(5)
C27 C26 1.403(6)
C27 C22 1.418(5)
C10 C11 1.348(6)
C22 C21 1.406(6)
C22 C23 1.407(5)
C31 C30 1.364(6)
C31 C36 1.370(6)
C31 C32 1.443(6)
C19 C20 1.390(6)
C14 C15 1.362(6)
C23 C24 1.345(7)
C20 C21 1.346(6)
C36 C35 1.369(6)
C36 N5 1.476(7)
C33 C32 1.319(9)
C33 C34 1.406(10)
C25 C26 1.366(6)
C25 C24 1.385(7)
C35 C34 1.330(9)
C28 C29 1.354(9)
C28 N5 1.368(8)
C30 C29 1.337(8)
